data_4515080
loop_
_publ_author_name
'Luo, Qin'
'Huang, Rong'
'Xiao, Qiang'
'Kong, Ling-Bin'
'Lin, Jun'
'Yan, Sheng-Jiao'

_publ_section_title
;
 Cascade Reaction of 1,1-Enediamines with
 2-Benzylidene-1<i>H</i>-indene-1,3(2<i>H</i>)-diones: Selective Synthesis
 of Indenodihydropyridine and Indenopyridine Compounds.
;
_journal_issue 4
_journal_name_full 'ACS omega'
_journal_page_first 6637
_journal_page_last 6646
_journal_paper_doi 10.1021/acsomega.9b00407
_journal_volume 4
_journal_year 2019
_chemical_formula_moiety 'C26 H18 Cl N3 O3, C2 H6 O S'
_chemical_formula_sum 'C28 H24 Cl N3 O4 S'
_chemical_formula_weight 534.01
_space_group_crystal_system monoclinic
_space_group_IT_number 14
_space_group_name_Hall '-P 2yn'
_space_group_name_H-M_alt 'P 1 21/n 1'
_symmetry_space_group_name_Hall '-P 2yn'
_symmetry_space_group_name_H-M 'P 1 21/n 1'
_atom_sites_solution_hydrogens mixed
_atom_sites_solution_primary dual
_audit_creation_date 2018-03-21
_audit_creation_method
;
Olex2 1.2-alpha
(compiled 2018.02.02 svn.r3481 for OlexSys, GUI svn.r5480)
;
_cell_angle_alpha 90
_cell_angle_beta 95.115(3)
_cell_angle_gamma 90
_cell_formula_units_Z 4
_cell_length_a 12.2079(8)
_cell_length_b 9.6867(6)
_cell_length_c 21.9929(15)
_cell_measurement_reflns_used 6976
_cell_measurement_temperature 298.01
_cell_measurement_theta_max 26.39
_cell_measurement_theta_min 2.30
_cell_volume 2590.4(3)
_computing_cell_refinement 'SAINT v8.37A (Bruker, 2015)'
_computing_data_reduction 'SAINT v8.37A (Bruker, 2015)'
_computing_molecular_graphics 'Olex2 (Dolomanov et al., 2009)'
_computing_publication_material 'Olex2 (Dolomanov et al., 2009)'
_computing_structure_refinement 'ShelXL (Sheldrick, 2015)'
_computing_structure_solution 'ShelXT (Sheldrick, 2015)'
_diffrn_ambient_temperature 298.01
_diffrn_measured_fraction_theta_full 0.994
_diffrn_measured_fraction_theta_max 0.993
_diffrn_measurement_device_type 'Bruker APEX-II CCD'
_diffrn_measurement_method '\f and \w scans'
_diffrn_radiation_type MoK\a
_diffrn_radiation_wavelength 0.71073
_diffrn_reflns_av_R_equivalents 0.0657
_diffrn_reflns_av_unetI/netI 0.0395
_diffrn_reflns_Laue_measured_fraction_full 0.994
_diffrn_reflns_Laue_measured_fraction_max 0.993
_diffrn_reflns_limit_h_max 15
_diffrn_reflns_limit_h_min -15
_diffrn_reflns_limit_k_max 12
_diffrn_reflns_limit_k_min -12
_diffrn_reflns_limit_l_max 27
_diffrn_reflns_limit_l_min -27
_diffrn_reflns_number 34050
_diffrn_reflns_point_group_measured_fraction_full 0.994
_diffrn_reflns_point_group_measured_fraction_max 0.993
_diffrn_reflns_theta_full 25.242
_diffrn_reflns_theta_max 26.440
_diffrn_reflns_theta_min 2.299
_diffrn_standards_number 0
_exptl_absorpt_coefficient_mu 0.268
_exptl_absorpt_correction_T_max 0.7454
_exptl_absorpt_correction_T_min 0.6230
_exptl_absorpt_correction_type multi-scan
_exptl_absorpt_process_details
'SADABS-2016/2 (Bruker,2016/2) was used for absorption correction. wR2(int) was 0.0683 before and 0.0543 after correction. The Ratio of minimum to maximum transmission is 0.8358. The \l/2 correction factor is Not present.'
_exptl_crystal_colour colourless
_exptl_crystal_colour_primary colourless
_exptl_crystal_density_diffrn 1.369
_exptl_crystal_description block
_exptl_crystal_F_000 1112
_exptl_crystal_size_max 0.28
_exptl_crystal_size_mid 0.26
_exptl_crystal_size_min 0.24
_refine_diff_density_max 0.599
_refine_diff_density_min -0.663
_refine_diff_density_rms 0.051
_refine_ls_extinction_coef 0.0060(10)
_refine_ls_extinction_expression Fc^*^=kFc[1+0.001xFc^2^\l^3^/sin(2\q)]^-1/4^
_refine_ls_extinction_method 'SHELXL-2014/7 (Sheldrick 2014'
_refine_ls_goodness_of_fit_ref 1.025
_refine_ls_hydrogen_treatment constr
_refine_ls_matrix_type full
_refine_ls_number_parameters 337
_refine_ls_number_reflns 5308
_refine_ls_number_restraints 0
_refine_ls_restrained_S_all 1.025
_refine_ls_R_factor_all 0.1035
_refine_ls_R_factor_gt 0.0570
_refine_ls_shift/su_max 0.000
_refine_ls_shift/su_mean 0.000
_refine_ls_structure_factor_coef Fsqd
_refine_ls_weighting_details 'w=1/[\s^2^(Fo^2^)+(0.0714P)^2^+1.8645P] where P=(Fo^2^+2Fc^2^)/3'
_refine_ls_weighting_scheme calc
_refine_ls_wR_factor_gt 0.1404
_refine_ls_wR_factor_ref 0.1686
_reflns_Friedel_coverage 0.000
_reflns_number_gt 3273
_reflns_number_total 5308
_reflns_threshold_expression 'I > 2\s(I)'
_cod_data_source_file ao9b00407_si_002.cif
_cod_data_source_block mo_0319_7_0m
_cod_database_code 4515080
_shelx_shelxl_version_number 2014/7
_shelx_space_group_comment
;
The symmetry employed for this shelxl refinement is uniquely defined
by the following loop, which should always be used as a source of
symmetry information in preference to the above space-group names.
They are only intended as comments.
;
_olex2_refinement_description
;
1. Fixed Uiso
 At 1.2 times of:
  All C(H) groups, All C(H,H) groups, All N(H) groups
 At 1.5 times of:
  All C(H,H,H) groups
2.a Riding coordinates:
 N3(H3)
2.b Secondary CH2 refined with riding coordinates:
 C17(H17A,H17B), C18(H18A,H18B)
2.c Aromatic/amide H refined with riding coordinates:
 C20(H20), C25(H25), C3(H3A), C21(H21), C2(H2), C13(H13), C26(H26), C22(H22),
 C24(H24), C16(H16), C14(H14), C23(H23), C15(H15)
2.d Idealised Me refined as rotating group:
 C27(H27A,H27B,H27C), C28(H28A,H28B,H28C)
;
_olex2_submission_special_instructions 'No special instructions were received'

loop_
_space_group_symop_operation_xyz
'x, y, z'
'-x+1/2, y+1/2, -z+1/2'
'-x, -y, -z'
'x-1/2, -y-1/2, z-1/2'

loop_
_atom_site_label
_atom_site_type_symbol
_atom_site_fract_x
_atom_site_fract_y
_atom_site_fract_z
_atom_site_U_iso_or_equiv
_atom_site_adp_type
_atom_site_occupancy
_atom_site_site_symmetry_order
_atom_site_calc_flag
_atom_site_refinement_flags_posn
Cl1 Cl 0.30053(8) 0.62456(11) 0.08026(4) 0.0789(3) Uani 1 1 d .
O3 O 0.62473(18) 0.3012(3) 0.24269(10) 0.0647(6) Uani 1 1 d .
O1 O 0.21977(17) 0.4860(3) 0.33164(11) 0.0678(7) Uani 1 1 d .
O2 O 0.2724(2) 0.5948(3) 0.41344(11) 0.0817(8) Uani 1 1 d .
N2 N 0.52342(17) 0.3039(2) 0.44657(9) 0.0377(5) Uani 1 1 d .
N3 N 0.37751(19) 0.3989(2) 0.48985(9) 0.0409(5) Uani 1 1 d .
H3 H 0.3190 0.4486 0.4875 0.049 Uiso 1 1 d R
N1 N 0.28666(18) 0.5075(2) 0.37484(10) 0.0435(6) Uani 1 1 d .
C7 C 0.4288(2) 0.3784(3) 0.43944(11) 0.0353(6) Uani 1 1 d .
C6 C 0.3879(2) 0.4277(3) 0.38052(11) 0.0350(6) Uani 1 1 d .
C4 C 0.4052(2) 0.4581(3) 0.26715(11) 0.0366(6) Uani 1 1 d .
C5 C 0.4428(2) 0.4025(3) 0.32872(11) 0.0357(6) Uani 1 1 d .
C8 C 0.5750(2) 0.2833(3) 0.39738(12) 0.0369(6) Uani 1 1 d .
C12 C 0.6794(2) 0.2069(3) 0.39662(13) 0.0406(6) Uani 1 1 d .
C9 C 0.5404(2) 0.3273(3) 0.33845(12) 0.0381(6) Uani 1 1 d .
C19 C 0.4234(2) 0.1344(3) 0.61734(12) 0.0420(6) Uani 1 1 d .
C10 C 0.6224(2) 0.2809(3) 0.29649(13) 0.0454(7) Uani 1 1 d .
C11 C 0.7078(2) 0.2024(3) 0.33674(14) 0.0447(7) Uani 1 1 d .
C17 C 0.4171(2) 0.3400(3) 0.54890(12) 0.0428(7) Uani 1 1 d .
H17A H 0.3904 0.3957 0.5811 0.051 Uiso 1 1 calc R
H17B H 0.4968 0.3435 0.5534 0.051 Uiso 1 1 calc R
C20 C 0.3671(2) 0.1535(3) 0.66825(13) 0.0471(7) Uani 1 1 d .
H20 H 0.3018 0.2036 0.6649 0.056 Uiso 1 1 calc R
C1 C 0.3415(2) 0.5590(3) 0.15257(12) 0.0467(7) Uani 1 1 d .
C25 C 0.4047(2) 0.5980(3) 0.25642(12) 0.0455(7) Uani 1 1 d .
H25 H 0.4263 0.6586 0.2880 0.055 Uiso 1 1 calc R
C3 C 0.3728(2) 0.3683(3) 0.21936(12) 0.0456(7) Uani 1 1 d .
H3A H 0.3730 0.2736 0.2263 0.055 Uiso 1 1 calc R
C21 C 0.4057(3) 0.0997(3) 0.72421(13) 0.0523(8) Uani 1 1 d .
H21 H 0.3659 0.1126 0.7579 0.063 Uiso 1 1 calc R
C2 C 0.3403(2) 0.4188(3) 0.16196(13) 0.0491(7) Uani 1 1 d .
H2 H 0.3180 0.3590 0.1301 0.059 Uiso 1 1 calc R
C13 C 0.7441(2) 0.1442(3) 0.44334(15) 0.0523(8) Uani 1 1 d .
H13 H 0.7266 0.1496 0.4836 0.063 Uiso 1 1 calc R
C26 C 0.3721(2) 0.6493(3) 0.19869(13) 0.0506(7) Uani 1 1 d .
H26 H 0.3712 0.7439 0.1915 0.061 Uiso 1 1 calc R
C18 C 0.3804(3) 0.1920(3) 0.55625(13) 0.0516(8) Uani 1 1 d .
H18A H 0.3007 0.1881 0.5524 0.062 Uiso 1 1 calc R
H18B H 0.4067 0.1359 0.5241 0.062 Uiso 1 1 calc R
C22 C 0.5020(3) 0.0276(3) 0.73033(14) 0.0544(8) Uani 1 1 d .
H22 H 0.5278 -0.0091 0.7680 0.065 Uiso 1 1 calc R
C24 C 0.5216(3) 0.0623(3) 0.62449(16) 0.0584(8) Uani 1 1 d .
H24 H 0.5619 0.0492 0.5910 0.070 Uiso 1 1 calc R
C16 C 0.7991(2) 0.1309(3) 0.32165(16) 0.0569(8) Uani 1 1 d .
H16 H 0.8172 0.1268 0.2815 0.068 Uiso 1 1 calc R
C14 C 0.8366(3) 0.0725(3) 0.42789(18) 0.0632(9) Uani 1 1 d .
H14 H 0.8815 0.0284 0.4583 0.076 Uiso 1 1 calc R
C23 C 0.5605(3) 0.0096(3) 0.68054(17) 0.0630(9) Uani 1 1 d .
H23 H 0.6268 -0.0383 0.6846 0.076 Uiso 1 1 calc R
C15 C 0.8627(3) 0.0657(3) 0.36774(19) 0.0639(9) Uani 1 1 d .
H15 H 0.9243 0.0162 0.3585 0.077 Uiso 1 1 calc R
S1 S 0.12714(9) 0.46030(14) 0.59006(6) 0.0945(4) Uani 1 1 d .
O4 O 0.1646(2) 0.4709(4) 0.52774(15) 0.1072(11) Uani 1 1 d .
C27 C 0.0251(4) 0.5853(5) 0.5944(2) 0.0937(13) Uani 1 1 d .
H27A H 0.0571 0.6756 0.5921 0.141 Uiso 1 1 calc GR
H27B H -0.0075 0.5758 0.6323 0.141 Uiso 1 1 calc GR
H27C H -0.0304 0.5734 0.5610 0.141 Uiso 1 1 calc GR
C28 C 0.0380(5) 0.3160(5) 0.5887(3) 0.137(2) Uani 1 1 d .
H28A H -0.0222 0.3299 0.5581 0.206 Uiso 1 1 calc GR
H28B H 0.0103 0.3055 0.6279 0.206 Uiso 1 1 calc GR
H28C H 0.0777 0.2344 0.5792 0.206 Uiso 1 1 calc GR

loop_
_atom_site_aniso_label
_atom_site_aniso_U_11
_atom_site_aniso_U_22
_atom_site_aniso_U_33
_atom_site_aniso_U_23
_atom_site_aniso_U_13
_atom_site_aniso_U_12
Cl1 0.0901(7) 0.1031(8) 0.0411(5) 0.0219(5) -0.0075(4) 0.0063(6)
O3 0.0642(14) 0.0837(17) 0.0486(13) 0.0105(11) 0.0184(11) 0.0101(12)
O1 0.0439(12) 0.0879(17) 0.0684(15) -0.0052(13) -0.0129(11) 0.0059(12)
O2 0.0863(18) 0.0944(19) 0.0627(16) -0.0169(14) -0.0038(13) 0.0475(15)
N2 0.0376(12) 0.0388(12) 0.0365(12) 0.0035(9) 0.0026(9) -0.0006(10)
N3 0.0429(13) 0.0457(13) 0.0342(12) 0.0036(10) 0.0037(9) 0.0023(10)
N1 0.0391(13) 0.0518(15) 0.0393(13) 0.0050(11) 0.0029(10) 0.0044(11)
C7 0.0367(14) 0.0356(14) 0.0338(13) 0.0018(11) 0.0039(11) -0.0043(11)
C6 0.0342(13) 0.0345(14) 0.0361(14) 0.0019(11) 0.0026(10) -0.0014(11)
C4 0.0363(14) 0.0405(15) 0.0329(13) 0.0046(11) 0.0024(10) 0.0005(11)
C5 0.0401(15) 0.0328(14) 0.0341(14) 0.0023(11) 0.0019(11) -0.0053(11)
C8 0.0368(14) 0.0337(14) 0.0403(15) 0.0036(11) 0.0030(11) -0.0033(11)
C12 0.0375(14) 0.0337(14) 0.0504(16) 0.0042(12) 0.0028(12) 0.0000(11)
C9 0.0388(14) 0.0371(14) 0.0389(14) 0.0041(11) 0.0062(11) -0.0003(11)
C19 0.0471(16) 0.0399(15) 0.0387(15) 0.0025(12) 0.0014(12) -0.0102(13)
C10 0.0484(16) 0.0445(16) 0.0454(17) 0.0026(13) 0.0155(13) -0.0042(13)
C11 0.0401(15) 0.0365(15) 0.0583(18) 0.0034(13) 0.0091(13) -0.0021(12)
C17 0.0497(16) 0.0481(16) 0.0307(14) 0.0018(12) 0.0036(11) -0.0066(13)
C20 0.0458(16) 0.0477(17) 0.0471(17) 0.0025(13) 0.0012(13) 0.0025(13)
C1 0.0383(15) 0.067(2) 0.0345(15) 0.0093(13) 0.0009(11) 0.0019(14)
C25 0.0535(17) 0.0438(17) 0.0384(15) 0.0012(12) 0.0001(12) -0.0059(13)
C3 0.0543(18) 0.0397(16) 0.0419(15) 0.0001(12) -0.0002(13) 0.0012(13)
C21 0.061(2) 0.0566(19) 0.0392(16) 0.0019(13) 0.0037(13) -0.0017(15)
C2 0.0502(17) 0.0594(19) 0.0374(15) -0.0096(14) 0.0020(12) 0.0038(14)
C13 0.0441(16) 0.0522(18) 0.0596(19) 0.0093(15) -0.0007(14) -0.0007(14)
C26 0.0569(18) 0.0455(17) 0.0488(17) 0.0151(14) 0.0019(14) -0.0037(14)
C18 0.065(2) 0.0495(18) 0.0385(16) 0.0022(13) -0.0025(13) -0.0152(15)
C22 0.0559(19) 0.0546(19) 0.0501(18) 0.0089(15) -0.0094(15) -0.0052(15)
C24 0.0536(19) 0.060(2) 0.064(2) 0.0049(16) 0.0217(16) -0.0014(16)
C16 0.0458(17) 0.0514(19) 0.076(2) 0.0017(16) 0.0193(16) 0.0024(14)
C14 0.0447(18) 0.057(2) 0.086(3) 0.0159(18) -0.0052(17) 0.0029(15)
C23 0.0404(17) 0.061(2) 0.086(3) 0.0161(18) -0.0012(16) 0.0051(15)
C15 0.0379(17) 0.055(2) 0.101(3) 0.0085(19) 0.0141(17) 0.0062(14)
S1 0.0675(7) 0.1196(10) 0.0971(9) 0.0204(7) 0.0118(6) 0.0051(6)
O4 0.081(2) 0.138(3) 0.110(2) 0.001(2) 0.0518(18) 0.0061(19)
C27 0.099(3) 0.091(3) 0.096(3) -0.022(3) 0.035(3) -0.005(3)
C28 0.146(5) 0.078(3) 0.198(6) 0.034(4) 0.065(5) 0.003(3)

loop_
_atom_type_symbol
_atom_type_description
_atom_type_scat_dispersion_real
_atom_type_scat_dispersion_imag
_atom_type_scat_source
C C 0.0030 0.0020 'International Tables Vol C Tables 4.2.6.8 and 6.1.1.4'
H H 0.0000 0.0000 'International Tables Vol C Tables 4.2.6.8 and 6.1.1.4'
Cl Cl 0.1480 0.1590 'International Tables Vol C Tables 4.2.6.8 and 6.1.1.4'
N N 0.0060 0.0030 'International Tables Vol C Tables 4.2.6.8 and 6.1.1.4'
O O 0.0110 0.0060 'International Tables Vol C Tables 4.2.6.8 and 6.1.1.4'
S S 0.1250 0.1230 'International Tables Vol C Tables 4.2.6.8 and 6.1.1.4'

loop_
_geom_angle_atom_site_label_1
_geom_angle_atom_site_label_2
_geom_angle_atom_site_label_3
_geom_angle
C8 N2 C7 116.8(2)
C7 N3 H3 118.8
C7 N3 C17 122.5(2)
C17 N3 H3 118.7
O1 N1 O2 122.3(2)
O1 N1 C6 118.9(2)
O2 N1 C6 118.8(2)
N2 C7 C6 120.5(2)
N3 C7 N2 116.1(2)
N3 C7 C6 123.4(2)
C7 C6 N1 118.8(2)
C5 C6 N1 119.3(2)
C5 C6 C7 121.8(2)
C25 C4 C5 120.5(2)
C25 C4 C3 119.2(2)
C3 C4 C5 120.2(2)
C6 C5 C4 123.2(2)
C6 C5 C9 115.6(2)
C9 C5 C4 121.1(2)
N2 C8 C12 124.3(2)
N2 C8 C9 126.2(2)
C9 C8 C12 109.5(2)
C11 C12 C8 108.3(2)
C13 C12 C8 130.5(3)
C13 C12 C11 121.1(3)
C5 C9 C10 132.3(2)
C8 C9 C5 119.1(2)
C8 C9 C10 108.6(2)
C20 C19 C18 121.0(3)
C20 C19 C24 117.7(3)
C24 C19 C18 121.2(3)
O3 C10 C9 129.5(3)
O3 C10 C11 125.7(3)
C9 C10 C11 104.8(2)
C12 C11 C10 108.8(2)
C16 C11 C12 121.2(3)
C16 C11 C10 130.0(3)
N3 C17 H17A 109.0
N3 C17 H17B 109.0
N3 C17 C18 112.8(2)
H17A C17 H17B 107.8
C18 C17 H17A 109.0
C18 C17 H17B 109.0
C19 C20 H20 119.4
C19 C20 C21 121.2(3)
C21 C20 H20 119.4
C2 C1 Cl1 119.4(2)
C26 C1 Cl1 118.8(2)
C26 C1 C2 121.8(3)
C4 C25 H25 119.8
C4 C25 C26 120.4(3)
C26 C25 H25 119.8
C4 C3 H3A 119.7
C2 C3 C4 120.5(3)
C2 C3 H3A 119.7
C20 C21 H21 119.8
C22 C21 C20 120.3(3)
C22 C21 H21 119.8
C1 C2 C3 118.8(3)
C1 C2 H2 120.6
C3 C2 H2 120.6
C12 C13 H13 121.3
C12 C13 C14 117.4(3)
C14 C13 H13 121.3
C1 C26 C25 119.1(3)
C1 C26 H26 120.4
C25 C26 H26 120.4
C19 C18 C17 111.3(2)
C19 C18 H18A 109.4
C19 C18 H18B 109.4
C17 C18 H18A 109.4
C17 C18 H18B 109.4
H18A C18 H18B 108.0
C21 C22 H22 120.3
C21 C22 C23 119.5(3)
C23 C22 H22 120.3
C19 C24 H24 119.5
C23 C24 C19 120.9(3)
C23 C24 H24 119.5
C11 C16 H16 121.0
C15 C16 C11 118.0(3)
C15 C16 H16 121.0
C13 C14 H14 119.5
C15 C14 C13 121.0(3)
C15 C14 H14 119.5
C22 C23 C24 120.3(3)
C22 C23 H23 119.8
C24 C23 H23 119.8
C16 C15 C14 121.2(3)
C16 C15 H15 119.4
C14 C15 H15 119.4
O4 S1 C27 106.4(2)
O4 S1 C28 106.1(3)
C27 S1 C28 96.2(2)
S1 C27 H27A 109.5
S1 C27 H27B 109.5
S1 C27 H27C 109.5
H27A C27 H27B 109.5
H27A C27 H27C 109.5
H27B C27 H27C 109.5
S1 C28 H28A 109.5
S1 C28 H28B 109.5
S1 C28 H28C 109.5
H28A C28 H28B 109.5
H28A C28 H28C 109.5
H28B C28 H28C 109.5

loop_
_geom_bond_atom_site_label_1
_geom_bond_atom_site_label_2
_geom_bond_distance
Cl1 C1 1.744(3)
O3 C10 1.203(3)
O1 N1 1.214(3)
O2 N1 1.222(3)
N2 C7 1.359(3)
N2 C8 1.315(3)
N3 H3 0.8591
N3 C7 1.336(3)
N3 C17 1.461(3)
N1 C6 1.453(3)
C7 C6 1.429(3)
C6 C5 1.394(3)
C4 C5 1.491(3)
C4 C25 1.376(4)
C4 C3 1.394(4)
C5 C9 1.397(4)
C8 C12 1.475(4)
C8 C9 1.394(4)
C12 C11 1.392(4)
C12 C13 1.379(4)
C9 C10 1.490(4)
C19 C20 1.378(4)
C19 C18 1.505(4)
C19 C24 1.384(4)
C10 C11 1.511(4)
C11 C16 1.378(4)
C17 H17A 0.9700
C17 H17B 0.9700
C17 C18 1.515(4)
C20 H20 0.9300
C20 C21 1.380(4)
C1 C2 1.374(4)
C1 C26 1.366(4)
C25 H25 0.9300
C25 C26 1.388(4)
C3 H3A 0.9300
C3 C2 1.379(4)
C21 H21 0.9300
C21 C22 1.364(4)
C2 H2 0.9300
C13 H13 0.9300
C13 C14 1.394(4)
C26 H26 0.9300
C18 H18A 0.9700
C18 H18B 0.9700
C22 H22 0.9300
C22 C23 1.371(5)
C24 H24 0.9300
C24 C23 1.379(4)
C16 H16 0.9300
C16 C15 1.374(5)
C14 H14 0.9300
C14 C15 1.390(5)
C23 H23 0.9300
C15 H15 0.9300
S1 O4 1.486(3)
S1 C27 1.746(4)
S1 C28 1.770(5)
C27 H27A 0.9600
C27 H27B 0.9600
C27 H27C 0.9600
C28 H28A 0.9600
C28 H28B 0.9600
C28 H28C 0.9600

loop_
_geom_torsion_atom_site_label_1
_geom_torsion_atom_site_label_2
_geom_torsion_atom_site_label_3
_geom_torsion_atom_site_label_4
_geom_torsion
Cl1 C1 C2 C3 -179.9(2)
Cl1 C1 C26 C25 179.9(2)
O3 C10 C11 C12 176.9(3)
O3 C10 C11 C16 -5.1(5)
O1 N1 C6 C7 -138.7(3)
O1 N1 C6 C5 41.9(4)
O2 N1 C6 C7 42.0(4)
O2 N1 C6 C5 -137.4(3)
N2 C7 C6 N1 -179.8(2)
N2 C7 C6 C5 -0.4(4)
N2 C8 C12 C11 178.3(2)
N2 C8 C12 C13 -0.5(5)
N2 C8 C9 C5 1.1(4)
N2 C8 C9 C10 -179.4(2)
N3 C7 C6 N1 1.6(4)
N3 C7 C6 C5 -179.0(2)
N3 C17 C18 C19 179.6(2)
N1 C6 C5 C4 2.4(4)
N1 C6 C5 C9 178.9(2)
C7 N2 C8 C12 179.0(2)
C7 N2 C8 C9 -1.9(4)
C7 N3 C17 C18 -83.0(3)
C7 C6 C5 C4 -177.0(2)
C7 C6 C5 C9 -0.5(4)
C6 C5 C9 C8 0.2(4)
C6 C5 C9 C10 -179.2(3)
C4 C5 C9 C8 176.8(2)
C4 C5 C9 C10 -2.6(4)
C4 C25 C26 C1 -0.6(4)
C4 C3 C2 C1 0.6(4)
C5 C4 C25 C26 178.5(2)
C5 C4 C3 C2 -178.5(3)
C5 C9 C10 O3 2.0(5)
C5 C9 C10 C11 -179.4(3)
C8 N2 C7 N3 -179.8(2)
C8 N2 C7 C6 1.5(4)
C8 C12 C11 C10 1.7(3)
C8 C12 C11 C16 -176.5(3)
C8 C12 C13 C14 176.6(3)
C8 C9 C10 O3 -177.4(3)
C8 C9 C10 C11 1.2(3)
C12 C8 C9 C5 -179.7(2)
C12 C8 C9 C10 -0.2(3)
C12 C11 C16 C15 -1.0(4)
C12 C13 C14 C15 0.5(5)
C9 C8 C12 C11 -0.9(3)
C9 C8 C12 C13 -179.7(3)
C9 C10 C11 C12 -1.7(3)
C9 C10 C11 C16 176.2(3)
C19 C20 C21 C22 0.9(5)
C19 C24 C23 C22 0.2(5)
C10 C11 C16 C15 -178.8(3)
C11 C12 C13 C14 -2.0(4)
C11 C16 C15 C14 -0.6(5)
C17 N3 C7 N2 -2.7(4)
C17 N3 C7 C6 175.9(2)
C20 C19 C18 C17 86.2(3)
C20 C19 C24 C23 1.0(5)
C20 C21 C22 C23 0.4(5)
C25 C4 C5 C6 64.9(4)
C25 C4 C5 C9 -111.4(3)
C25 C4 C3 C2 -0.1(4)
C3 C4 C5 C6 -116.7(3)
C3 C4 C5 C9 67.0(3)
C3 C4 C25 C26 0.1(4)
C21 C22 C23 C24 -0.9(5)
C2 C1 C26 C25 1.1(4)
C13 C12 C11 C10 -179.4(3)
C13 C12 C11 C16 2.4(4)
C13 C14 C15 C16 0.8(5)
C26 C1 C2 C3 -1.1(4)
C18 C19 C20 C21 179.3(3)
C18 C19 C24 C23 -179.9(3)
C24 C19 C20 C21 -1.6(4)
C24 C19 C18 C17 -92.9(3)
